data_7237058
loop_
_publ_author_name
'Liu, Xun-Gao'
'Tao, Chen-Lei'
'Yu, Huang-Qin'
'Chen, Bin'
'Liu, Zhen'
'Zhu, Gen-Ping'
'Zhao, Zujin'
'Shen, Liang'
'Tang, Ben Zhong'

_publ_section_title
;
 A new luminescent metal--organic framework based on
 dicarboxyl-substituted tetraphenylethene for efficient detection of
 nitro-containing explosives and antibiotics in aqueous media
;
_journal_issue 12
_journal_name_full 'Journal of Materials Chemistry C'
_journal_page_first 2983
_journal_paper_doi 10.1039/C7TC05535H
_journal_volume 6
_journal_year 2018
_chemical_formula_moiety 'C28 H18 O4.33 Zn1.33'
_chemical_formula_sum 'C28 H18 O4.33 Zn1.33'
_chemical_formula_weight 510.92
_space_group_IT_number 148
_space_group_name_Hall '-R 3'
_space_group_name_H-M_alt 'R -3 :H'
_symmetry_cell_setting rhombohedral
_symmetry_space_group_name_Hall '-R 3'
_symmetry_space_group_name_H-M 'R -3 :H'
_atom_sites_solution_hydrogens geom
_atom_sites_solution_primary direct
_atom_sites_solution_secondary difmap
_audit_creation_method SHELXL-97
_audit_update_record
;
2017-11-30 deposited with the CCDC.
2018-02-16 downloaded from the CCDC.
;
_cell_angle_alpha 90.00
_cell_angle_beta 90.00
_cell_angle_gamma 120.00
_cell_formula_units_Z 18
_cell_length_a 28.1564(14)
_cell_length_b 28.1564(14)
_cell_length_c 32.140(3)
_cell_measurement_reflns_used 3295
_cell_measurement_temperature 293(2)
_cell_measurement_theta_max 20.31
_cell_measurement_theta_min 2.55
_cell_volume 22066(3)
_computing_structure_refinement 'SHELXL-97 (Sheldrick, 2008)'
_computing_structure_solution 'SHELXS-97 (Sheldrick, 2008)'
_diffrn_ambient_temperature 293(2)
_diffrn_measured_fraction_theta_full 0.997
_diffrn_measured_fraction_theta_max 0.997
_diffrn_radiation_monochromator graphite
_diffrn_radiation_source 'fine-focus sealed tube'
_diffrn_radiation_type MoK\a
_diffrn_radiation_wavelength 0.71073
_diffrn_reflns_av_R_equivalents 0.0745
_diffrn_reflns_av_sigmaI/netI 0.1333
_diffrn_reflns_limit_h_max 35
_diffrn_reflns_limit_h_min -36
_diffrn_reflns_limit_k_max 34
_diffrn_reflns_limit_k_min -21
_diffrn_reflns_limit_l_max 35
_diffrn_reflns_limit_l_min -41
_diffrn_reflns_number 31202
_diffrn_reflns_theta_full 27.51
_diffrn_reflns_theta_max 27.51
_diffrn_reflns_theta_min 1.45
_exptl_absorpt_coefficient_mu 0.676
_exptl_absorpt_correction_T_max 0.8333
_exptl_absorpt_correction_T_min 0.8127
_exptl_absorpt_correction_type multi-scan
_exptl_absorpt_process_details 'SADABS (Bruker, 2011)'
_exptl_crystal_density_diffrn 0.692
_exptl_crystal_density_method 'not measured'
_exptl_crystal_description block
_exptl_crystal_F_000 4692
_exptl_crystal_size_max 0.32
_exptl_crystal_size_mid 0.28
_exptl_crystal_size_min 0.28
_platon_squeeze_details
;
;
_refine_diff_density_max 0.395
_refine_diff_density_min -0.319
_refine_diff_density_rms 0.059
_refine_ls_extinction_method none
_refine_ls_goodness_of_fit_ref 1.033
_refine_ls_hydrogen_treatment constr
_refine_ls_matrix_type full
_refine_ls_number_parameters 593
_refine_ls_number_reflns 11270
_refine_ls_number_restraints 1866
_refine_ls_restrained_S_all 1.081
_refine_ls_R_factor_all 0.1291
_refine_ls_R_factor_gt 0.0592
_refine_ls_shift/su_max 0.003
_refine_ls_shift/su_mean 0.000
_refine_ls_structure_factor_coef Fsqd
_refine_ls_weighting_details 'calc w=1/[\s^2^(Fo^2^)+(0.0437P)^2^+0.0000P] where P=(Fo^2^+2Fc^2^)/3'
_refine_ls_weighting_scheme calc
_refine_ls_wR_factor_gt 0.1330
_refine_ls_wR_factor_ref 0.1425
_reflns_number_gt 4574
_reflns_number_total 11270
_reflns_threshold_expression >2sigma(I)
_cod_data_source_file c7tc05535h2.cif
_cod_data_source_block Zn-H2BCTPE
_cod_depositor_comments
;
The following automatic conversions were performed:

data item '_symmetry_cell_setting' value 'Rhombohedral' was changed
to 'rhombohedral' in accordance with the
/home/saulius/struct/COD-crude-data/automatic-downloads/DataCite-retrospective/RSC/depositions/lib/dictionaries/cif_core.dic
dictionary named 'cif_core.dic' version 2.4.2 last updated on
2011-04-26.

Automatic conversion script
Id: cif_fix_values 6909 2019-04-08 15:41:33Z antanas 
;
_cod_original_cell_volume 22067(3)
_cod_original_sg_symbol_Hall '-R 3   '
_cod_original_sg_symbol_H-M 'R-3   '
_cod_database_code 7237058

loop_
_symmetry_equiv_pos_as_xyz
'x, y, z'
'-y, x-y, z'
'-x+y, -x, z'
'x+2/3, y+1/3, z+1/3'
'-y+2/3, x-y+1/3, z+1/3'
'-x+y+2/3, -x+1/3, z+1/3'
'x+1/3, y+2/3, z+2/3'
'-y+1/3, x-y+2/3, z+2/3'
'-x+y+1/3, -x+2/3, z+2/3'
'-x, -y, -z'
'y, -x+y, -z'
'x-y, x, -z'
'-x+2/3, -y+1/3, -z+1/3'
'y+2/3, -x+y+1/3, -z+1/3'
'x-y+2/3, x+1/3, -z+1/3'
'-x+1/3, -y+2/3, -z+2/3'
'y+1/3, -x+y+2/3, -z+2/3'
'x-y+1/3, x+2/3, -z+2/3'

loop_
_atom_site_label
_atom_site_type_symbol
_atom_site_fract_x
_atom_site_fract_y
_atom_site_fract_z
_atom_site_U_iso_or_equiv
_atom_site_adp_type
_atom_site_occupancy
_atom_site_symmetry_multiplicity
_atom_site_calc_flag
_atom_site_refinement_flags
_atom_site_disorder_assembly
_atom_site_disorder_group
C1A C 0.4935(6) 0.5168(6) 0.8270(3) 0.183(5) Uani 0.486(3) 1 d PDU A 1
C2A C 0.4682(5) 0.5396(5) 0.8571(4) 0.150(5) Uani 0.486(3) 1 d PDU A 1
C3A C 0.4847(6) 0.5516(6) 0.8964(4) 0.139(4) Uani 0.486(3) 1 d PDU A 1
H3AA H 0.5113 0.5444 0.9066 0.167 Uiso 0.486(3) 1 calc PR A 1
C4A C 0.4617(6) 0.5756(6) 0.9228(4) 0.123(4) Uani 0.486(3) 1 d PDU A 1
H4AA H 0.4759 0.5876 0.9494 0.147 Uiso 0.486(3) 1 calc PR A 1
C5A C 0.4183(9) 0.5811(10) 0.9088(4) 0.112(5) Uani 0.486(3) 1 d PDU A 1
C6A C 0.4036(6) 0.5703(6) 0.8674(4) 0.126(4) Uani 0.486(3) 1 d PDU A 1
H6AA H 0.3785 0.5790 0.8559 0.151 Uiso 0.486(3) 1 calc PR A 1
C7A C 0.4265(6) 0.5466(7) 0.8435(5) 0.146(5) Uani 0.486(3) 1 d PDU A 1
H7AA H 0.4128 0.5349 0.8168 0.175 Uiso 0.486(3) 1 calc PR A 1
C8A C 0.3926(7) 0.6050(7) 0.9364(4) 0.093(5) Uani 0.486(3) 1 d PDU A 1
O2A O 0.4050(8) 0.6097(8) 0.9737(4) 0.092(4) Uani 0.486(3) 1 d PDU A 1
O3A O 0.3606(4) 0.6186(5) 0.9189(4) 0.099(4) Uani 0.486(3) 1 d PDU A 1
C9A C 0.5139(6) 0.5497(7) 0.7872(4) 0.239(5) Uani 0.486(3) 1 d PDU A 1
C10A C 0.4904(10) 0.5242(10) 0.7502(5) 0.289(7) Uani 0.486(3) 1 d PDU A 1
H10A H 0.4604 0.4888 0.7494 0.347 Uiso 0.486(3) 1 calc PR A 1
C11A C 0.5156(11) 0.5563(11) 0.7113(5) 0.302(9) Uani 0.486(3) 1 d PDU A 1
H11A H 0.5076 0.5403 0.6850 0.362 Uiso 0.486(3) 1 calc PR A 1
C12A C 0.5526(12) 0.6129(11) 0.7176(7) 0.382(11) Uani 0.486(3) 1 d PDU A 1
H12A H 0.5592 0.6351 0.6944 0.459 Uiso 0.486(3) 1 calc PR A 1
C13A C 0.5809(11) 0.6404(9) 0.7542(7) 0.378(11) Uani 0.486(3) 1 d PDU A 1
H13A H 0.6106 0.6759 0.7548 0.453 Uiso 0.486(3) 1 calc PR A 1
C14A C 0.5571(9) 0.6050(7) 0.7917(6) 0.321(9) Uani 0.486(3) 1 d PDU A 1
H14A H 0.5704 0.6191 0.8180 0.386 Uiso 0.486(3) 1 calc PR A 1
C1B C 0.5002(6) 0.4744(5) 0.8372(4) 0.177(5) Uani 0.486(3) 1 d PDU A 1
C2B C 0.5268(6) 0.4536(6) 0.8058(4) 0.152(5) Uani 0.486(3) 1 d PDU A 1
C3B C 0.5001(8) 0.4009(7) 0.7931(7) 0.153(5) Uani 0.486(3) 1 d PDU A 1
H3BA H 0.4669 0.3764 0.8055 0.183 Uiso 0.486(3) 1 calc PR A 1
C4B C 0.5209(8) 0.3825(8) 0.7621(7) 0.130(5) Uani 0.486(3) 1 d PDU A 1
H4BA H 0.4996 0.3480 0.7503 0.155 Uiso 0.486(3) 1 calc PR A 1
C5B C 0.5736(8) 0.4161(8) 0.7492(7) 0.129(6) Uani 0.486(3) 1 d PDU A 1
C6B C 0.6030(7) 0.4694(8) 0.7621(6) 0.126(5) Uani 0.486(3) 1 d PDU A 1
H6BA H 0.6389 0.4922 0.7535 0.151 Uiso 0.486(3) 1 calc PR A 1
C7B C 0.5768(6) 0.4884(8) 0.7890(6) 0.147(5) Uani 0.486(3) 1 d PDU A 1
H7BA H 0.5939 0.5256 0.7954 0.177 Uiso 0.486(3) 1 calc PR A 1
C8B C 0.6000(8) 0.3925(8) 0.7194(5) 0.089(4) Uani 0.486(3) 1 d PDU A 1
O2B O 0.6489(8) 0.4253(10) 0.7098(6) 0.095(5) Uani 0.486(3) 1 d PDU A 1
O3B O 0.5703(8) 0.3450(8) 0.7086(5) 0.086(4) Uani 0.486(3) 1 d PDU . 1
C9B C 0.4845(6) 0.4442(5) 0.8782(4) 0.190(5) Uani 0.486(3) 1 d PDU A 1
C10B C 0.5240(8) 0.4430(8) 0.9034(5) 0.206(6) Uani 0.486(3) 1 d PDU A 1
H10B H 0.5608 0.4605 0.8961 0.248 Uiso 0.486(3) 1 calc PR A 1
C11B C 0.5028(9) 0.4110(8) 0.9438(6) 0.240(7) Uani 0.486(3) 1 d PDU A 1
H11C H 0.5279 0.4073 0.9602 0.288 Uiso 0.486(3) 1 calc PR A 1
C12B C 0.4490(10) 0.3869(9) 0.9583(6) 0.278(8) Uani 0.486(3) 1 d PDU A 1
H12B H 0.4396 0.3746 0.9855 0.334 Uiso 0.486(3) 1 calc PR A 1
C13B C 0.4100(9) 0.3823(9) 0.9290(7) 0.305(10) Uani 0.486(3) 1 d PDU A 1
H13B H 0.3728 0.3584 0.9334 0.366 Uiso 0.486(3) 1 calc PR A 1
C14B C 0.4299(7) 0.4169(8) 0.8903(5) 0.275(8) Uani 0.486(3) 1 d PDU A 1
H14C H 0.4046 0.4202 0.8738 0.330 Uiso 0.486(3) 1 calc PR A 1
C1C C 0.4840(5) 0.5064(5) 0.8270(3) 0.176(4) Uani 0.514(3) 1 d PDU A 2
C2C C 0.4610(4) 0.5323(5) 0.8565(4) 0.148(5) Uani 0.514(3) 1 d PDU A 2
C3C C 0.4479(6) 0.5154(6) 0.8958(3) 0.141(4) Uani 0.514(3) 1 d PDU A 2
H3CA H 0.4519 0.4865 0.9054 0.169 Uiso 0.514(3) 1 calc PR A 2
C4C C 0.4278(6) 0.5409(5) 0.9233(4) 0.127(4) Uani 0.514(3) 1 d PDU A 2
H4CA H 0.4206 0.5301 0.9509 0.152 Uiso 0.514(3) 1 calc PR A 2
C5C C 0.4193(9) 0.5819(9) 0.9084(4) 0.112(5) Uani 0.514(3) 1 d PDU A 2
C6C C 0.4320(6) 0.5982(6) 0.8676(4) 0.136(4) Uani 0.514(3) 1 d PDU A 2
H6CA H 0.4259 0.6253 0.8568 0.163 Uiso 0.514(3) 1 calc PR A 2
C7C C 0.4540(7) 0.5739(6) 0.8428(5) 0.149(5) Uani 0.514(3) 1 d PDU A 2
H7CA H 0.4643 0.5865 0.8158 0.178 Uiso 0.514(3) 1 calc PR A 2
C8C C 0.3960(7) 0.6081(6) 0.9362(4) 0.095(5) Uani 0.514(3) 1 d PDU A 2
O2C O 0.3915(7) 0.5955(7) 0.9734(4) 0.083(4) Uani 0.514(3) 1 d PDU A 2
O3C O 0.3820(5) 0.6394(4) 0.9183(4) 0.106(4) Uani 0.514(3) 1 d PDU A 2
C9C C 0.4543(6) 0.4874(6) 0.7861(4) 0.231(5) Uani 0.514(3) 1 d PDU A 2
C10C C 0.4830(9) 0.5043(9) 0.7493(4) 0.258(6) Uani 0.514(3) 1 d PDU A 2
H10D H 0.5211 0.5247 0.7495 0.310 Uiso 0.514(3) 1 calc PR A 2
C11C C 0.4527(10) 0.4897(10) 0.7093(5) 0.288(7) Uani 0.514(3) 1 d PDU A 2
H11B H 0.4697 0.5073 0.6846 0.345 Uiso 0.514(3) 1 calc PR A 2
C12C C 0.3982(10) 0.4490(11) 0.7101(6) 0.344(10) Uani 0.514(3) 1 d PDU A 2
H12C H 0.3797 0.4379 0.6849 0.413 Uiso 0.514(3) 1 calc PR A 2
C13C C 0.3690(9) 0.4232(10) 0.7462(7) 0.354(10) Uani 0.514(3) 1 d PDU A 2
H13C H 0.3344 0.3920 0.7459 0.424 Uiso 0.514(3) 1 calc PR A 2
C14C C 0.3982(7) 0.4504(8) 0.7851(5) 0.294(7) Uani 0.514(3) 1 d PDU A 2
H14D H 0.3784 0.4424 0.8097 0.353 Uiso 0.514(3) 1 calc PR A 2
C1D C 0.5243(5) 0.4975(5) 0.8391(3) 0.185(5) Uani 0.514(3) 1 d PDU A 2
C2D C 0.5460(6) 0.4694(6) 0.8099(3) 0.147(4) Uani 0.514(3) 1 d PDU A 2
C3D C 0.5131(8) 0.4184(7) 0.7957(7) 0.149(5) Uani 0.514(3) 1 d PDU A 2
H3DA H 0.4759 0.4011 0.8018 0.179 Uiso 0.514(3) 1 calc PR A 2
C4D C 0.5327(7) 0.3908(8) 0.7723(6) 0.129(5) Uani 0.514(3) 1 d PDU A 2
H4DA H 0.5107 0.3537 0.7665 0.155 Uiso 0.514(3) 1 calc PR A 2
C5D C 0.5855(6) 0.4195(7) 0.7579(5) 0.089(3) Uani 0.514(3) 1 d PDU A 2
C6D C 0.6202(7) 0.4727(7) 0.7721(5) 0.118(5) Uani 0.514(3) 1 d PDU A 2
H6DA H 0.6566 0.4917 0.7635 0.142 Uiso 0.514(3) 1 calc PR A 2
C7D C 0.6004(6) 0.4973(7) 0.7993(5) 0.140(5) Uani 0.514(3) 1 d PDU A 2
H7DA H 0.6237 0.5321 0.8100 0.168 Uiso 0.514(3) 1 calc PR A 2
C8D C 0.6087(7) 0.3934(7) 0.7288(3) 0.060(3) Uani 0.514(3) 1 d PDU A 2
O2D O 0.6579(6) 0.4248(8) 0.7178(5) 0.069(3) Uani 0.514(3) 1 d PDU A 2
O3D O 0.5787(7) 0.3450(6) 0.7197(4) 0.061(3) Uani 0.514(3) 1 d PDU . 2
C9D C 0.5563(5) 0.5149(6) 0.8797(3) 0.191(5) Uani 0.514(3) 1 d PDU A 2
C10D C 0.5614(7) 0.4769(8) 0.9034(5) 0.207(6) Uani 0.514(3) 1 d PDU A 2
H10C H 0.5474 0.4408 0.8948 0.248 Uiso 0.514(3) 1 calc PR A 2
C11D C 0.5908(8) 0.4971(9) 0.9439(5) 0.254(7) Uani 0.514(3) 1 d PDU A 2
H11F H 0.5933 0.4718 0.9611 0.304 Uiso 0.514(3) 1 calc PR A 2
C12D C 0.6149(9) 0.5514(9) 0.9580(6) 0.281(8) Uani 0.514(3) 1 d PDU A 2
H12D H 0.6291 0.5614 0.9848 0.337 Uiso 0.514(3) 1 calc PR A 2
C13D C 0.6162(9) 0.5891(9) 0.9300(6) 0.303(9) Uani 0.514(3) 1 d PDU A 2
H13G H 0.6375 0.6265 0.9352 0.364 Uiso 0.514(3) 1 calc PR A 2
C14D C 0.5832(8) 0.5691(7) 0.8912(5) 0.282(8) Uani 0.514(3) 1 d PDU A 2
H14E H 0.5806 0.5944 0.8741 0.338 Uiso 0.514(3) 1 calc PR A 2
O1 O 0.3333 0.6667 0.99657(10) 0.0394(9) Uani 1 3 d S . .
Zn1 Zn 0.370275(17) 0.629642(17) 1.017763(12) 0.05265(15) Uani 1 1 d . . .
Zn2 Zn 0.3333 0.6667 0.93583(2) 0.0549(2) Uani 1 3 d S . .

loop_
_atom_site_aniso_label
_atom_site_aniso_U_11
_atom_site_aniso_U_22
_atom_site_aniso_U_33
_atom_site_aniso_U_23
_atom_site_aniso_U_13
_atom_site_aniso_U_12
C1A 0.247(8) 0.268(8) 0.137(7) -0.030(7) 0.016(7) 0.206(7)
C2A 0.212(8) 0.209(8) 0.130(7) -0.025(7) 0.007(7) 0.182(7)
C3A 0.187(9) 0.200(10) 0.109(7) -0.021(7) 0.012(7) 0.155(7)
C4A 0.163(9) 0.162(9) 0.107(7) -0.019(7) 0.010(7) 0.129(7)
C5A 0.148(7) 0.152(7) 0.098(6) -0.013(6) 0.019(6) 0.122(7)
C6A 0.167(9) 0.181(9) 0.095(7) -0.028(7) -0.004(7) 0.136(7)
C7A 0.195(9) 0.200(9) 0.109(7) -0.040(7) 0.004(7) 0.149(8)
C8A 0.114(7) 0.104(7) 0.095(6) -0.012(6) 0.012(6) 0.079(6)
O2A 0.103(8) 0.110(9) 0.081(6) -0.026(5) 0.006(5) 0.066(7)
O3A 0.099(7) 0.144(8) 0.096(6) -0.058(6) -0.029(5) 0.092(6)
C9A 0.321(11) 0.329(12) 0.183(9) -0.042(9) 0.033(9) 0.251(9)
C10A 0.367(12) 0.383(13) 0.198(10) -0.009(10) -0.006(10) 0.248(11)
C11A 0.401(19) 0.386(19) 0.190(13) 0.031(15) 0.016(14) 0.249(15)
C12A 0.47(2) 0.43(2) 0.242(17) 0.063(18) 0.000(17) 0.222(18)
C13A 0.46(2) 0.42(2) 0.252(18) 0.049(17) 0.039(18) 0.226(17)
C14A 0.408(18) 0.385(18) 0.252(16) 0.028(15) 0.048(15) 0.258(15)
C1B 0.228(9) 0.231(9) 0.152(7) -0.042(7) 0.029(7) 0.174(7)
C2B 0.167(9) 0.188(9) 0.166(8) -0.041(8) 0.026(7) 0.138(8)
C3B 0.142(9) 0.163(9) 0.172(9) -0.061(8) 0.036(8) 0.090(8)
C4B 0.112(8) 0.149(8) 0.148(10) -0.032(7) 0.036(8) 0.081(7)
C5B 0.135(9) 0.127(7) 0.120(8) -0.037(6) 0.006(7) 0.062(7)
C6B 0.140(9) 0.126(7) 0.153(9) -0.020(7) 0.018(8) 0.097(7)
C7B 0.168(10) 0.157(8) 0.165(9) -0.051(7) 0.022(8) 0.117(8)
C8B 0.096(7) 0.100(6) 0.100(8) -0.011(6) 0.008(6) 0.071(6)
O2B 0.109(8) 0.102(6) 0.100(9) 0.014(6) 0.033(8) 0.072(6)
O3B 0.096(7) 0.112(6) 0.079(8) -0.041(6) -0.028(5) 0.075(5)
C9B 0.256(12) 0.251(11) 0.173(11) -0.034(9) 0.033(10) 0.209(10)
C10B 0.299(14) 0.254(12) 0.194(12) -0.028(10) 0.000(11) 0.234(11)
C11B 0.341(17) 0.265(14) 0.243(15) -0.013(12) -0.042(14) 0.249(14)
C12B 0.343(19) 0.287(15) 0.308(17) -0.033(14) -0.007(16) 0.235(16)
C13B 0.360(18) 0.312(16) 0.309(19) -0.016(15) 0.050(16) 0.217(16)
C14B 0.310(16) 0.316(16) 0.246(15) -0.035(13) 0.096(13) 0.192(14)
C1C 0.242(8) 0.269(8) 0.135(7) -0.040(7) 0.021(6) 0.216(7)
C2C 0.212(8) 0.208(7) 0.127(7) -0.026(6) 0.007(7) 0.182(7)
C3C 0.210(9) 0.190(9) 0.111(7) -0.022(7) 0.010(7) 0.166(7)
C4C 0.170(9) 0.163(9) 0.117(7) -0.016(7) 0.013(7) 0.135(7)
C5C 0.150(7) 0.152(7) 0.098(6) -0.014(6) 0.018(6) 0.122(6)
C6C 0.186(9) 0.177(9) 0.116(7) 0.004(7) 0.030(7) 0.143(7)
C7C 0.204(9) 0.200(9) 0.107(7) -0.009(7) 0.021(7) 0.150(8)
C8C 0.112(6) 0.111(7) 0.095(6) -0.002(6) 0.017(6) 0.082(6)
O2C 0.100(8) 0.088(7) 0.078(6) -0.004(4) 0.020(5) 0.060(6)
O3C 0.147(8) 0.110(7) 0.100(6) 0.037(5) 0.068(6) 0.093(6)
C9C 0.302(11) 0.341(11) 0.179(9) -0.043(9) 0.020(9) 0.256(9)
C10C 0.352(12) 0.364(13) 0.193(10) -0.018(10) -0.001(10) 0.280(10)
C11C 0.379(15) 0.399(16) 0.172(11) -0.038(12) -0.032(12) 0.260(13)
C12C 0.411(19) 0.454(19) 0.200(14) -0.023(15) -0.052(16) 0.241(16)
C13C 0.420(18) 0.462(19) 0.234(16) -0.075(17) -0.064(16) 0.261(16)
C14C 0.359(16) 0.431(17) 0.218(14) -0.078(14) -0.043(14) 0.293(14)
C1D 0.221(9) 0.247(9) 0.156(7) -0.050(7) 0.028(7) 0.168(7)
C2D 0.176(9) 0.178(8) 0.153(8) -0.048(7) 0.020(7) 0.138(7)
C3D 0.131(8) 0.172(9) 0.171(8) -0.061(8) 0.027(7) 0.096(8)
C4D 0.105(8) 0.150(8) 0.139(9) -0.042(7) 0.028(7) 0.068(7)
C5D 0.104(6) 0.108(6) 0.100(7) -0.028(5) -0.002(5) 0.088(5)
C6D 0.138(9) 0.116(7) 0.136(8) -0.044(6) -0.007(7) 0.090(7)
C7D 0.145(9) 0.164(8) 0.151(9) -0.050(7) 0.014(8) 0.107(8)
C8D 0.087(6) 0.095(6) 0.038(4) -0.003(4) -0.004(4) 0.077(5)
O2D 0.082(6) 0.083(5) 0.071(6) -0.016(4) -0.002(4) 0.062(4)
O3D 0.063(6) 0.080(5) 0.058(6) -0.018(4) -0.003(5) 0.048(4)
C9D 0.251(11) 0.268(13) 0.152(10) -0.036(10) 0.012(9) 0.204(10)
C10D 0.248(12) 0.313(14) 0.172(11) -0.015(11) 0.018(10) 0.225(11)
C11D 0.259(14) 0.374(17) 0.227(14) 0.057(14) -0.018(11) 0.232(14)
C12D 0.261(14) 0.38(2) 0.280(16) 0.013(15) 0.013(13) 0.219(15)
C13D 0.285(16) 0.379(19) 0.279(17) -0.001(14) -0.023(14) 0.191(15)
C14D 0.301(15) 0.338(17) 0.211(14) -0.073(14) -0.017(12) 0.163(15)
O1 0.0368(14) 0.0368(14) 0.045(2) 0.000 0.000 0.0184(7)
Zn1 0.0552(3) 0.0548(3) 0.0543(2) 0.0020(2) -0.0025(2) 0.0323(2)
Zn2 0.0581(3) 0.0581(3) 0.0484(4) 0.000 0.000 0.02904(16)

loop_
_atom_type_symbol
_atom_type_description
_atom_type_scat_dispersion_real
_atom_type_scat_dispersion_imag
_atom_type_scat_source
C C 0.0033 0.0016 'International Tables Vol C Tables 4.2.6.8 and 6.1.1.4'
H H 0.0000 0.0000 'International Tables Vol C Tables 4.2.6.8 and 6.1.1.4'
Zn Zn 0.2839 1.4301 'International Tables Vol C Tables 4.2.6.8 and 6.1.1.4'
O O 0.0106 0.0060 'International Tables Vol C Tables 4.2.6.8 and 6.1.1.4'

loop_
_geom_angle_atom_site_label_1
_geom_angle_atom_site_label_2
_geom_angle_atom_site_label_3
_geom_angle
_geom_angle_site_symmetry_1
_geom_angle_site_symmetry_3
C1B C1A C9A 124.9(7) . .
C1B C1A C2A 121.8(7) . .
C9A C1A C2A 113.1(7) . .
C3A C2A C7A 119.1(10) . .
C3A C2A C1A 122.1(9) . .
C7A C2A C1A 118.7(9) . .
C2A C3A C4A 120.1(11) . .
C2A C3A H3AA 119.9 . .
C4A C3A H3AA 119.9 . .
C5A C4A C3A 119.6(11) . .
C5A C4A H4AA 120.2 . .
C3A C4A H4AA 120.2 . .
C4A C5A C6A 118.4(10) . .
C4A C5A C8A 120.6(10) . .
C6A C5A C8A 120.5(9) . .
C7A C6A C5A 118.9(11) . .
C7A C6A H6AA 120.6 . .
C5A C6A H6AA 120.6 . .
C2A C7A C6A 122.8(11) . .
C2A C7A H7AA 118.6 . .
C6A C7A H7AA 118.6 . .
O2A C8A O3A 127.0(12) . .
O2A C8A C5A 116.4(10) . .
O3A C8A C5A 116.5(9) . .
C8A O2A Zn1 125.1(14) . .
C8A O3A Zn2 132.3(9) . .
C10A C9A C14A 125.8(14) . .
C10A C9A C1A 118.3(12) . .
C14A C9A C1A 115.9(11) . .
C9A C10A C11A 116.6(15) . .
C9A C10A H10A 121.7 . .
C11A C10A H10A 121.7 . .
C12A C11A C10A 114.7(16) . .
C12A C11A H11A 122.6 . .
C10A C11A H11A 122.6 . .
C13A C12A C11A 129.2(19) . .
C13A C12A H12A 115.4 . .
C11A C12A H12A 115.4 . .
C12A C13A C14A 111.3(16) . .
C12A C13A H13A 124.3 . .
C14A C13A H13A 124.3 . .
C9A C14A C13A 120.0(14) . .
C9A C14A H14A 120.0 . .
C13A C14A H14A 120.0 . .
C1A C1B C9B 125.6(7) . .
C1A C1B C2B 119.6(7) . .
C9B C1B C2B 114.8(6) . .
C3B C2B C7B 118.6(10) . .
C3B C2B C1B 120.6(10) . .
C7B C2B C1B 120.8(10) . .
C2B C3B C4B 121.6(13) . .
C2B C3B H3BA 119.2 . .
C4B C3B H3BA 119.2 . .
C5B C4B C3B 118.5(13) . .
C5B C4B H4BA 120.8 . .
C3B C4B H4BA 120.8 . .
C4B C5B C6B 121.4(12) . .
C4B C5B C8B 118.5(10) . .
C6B C5B C8B 120.1(10) . .
C5B C6B C7B 117.4(13) . .
C5B C6B H6BA 121.3 . .
C7B C6B H6BA 121.3 . .
C2B C7B C6B 121.4(12) . .
C2B C7B H7BA 119.3 . .
C6B C7B H7BA 119.3 . .
O3B C8B O2B 129.5(14) . .
O3B C8B C5B 115.7(11) . .
O2B C8B C5B 114.9(11) . .
C8B O2B Zn1 127.5(15) . 8_654
C8B O3B Zn1 127.1(14) . 9_554
C14B C9B C10B 120.1(13) . .
C14B C9B C1B 119.2(11) . .
C10B C9B C1B 120.7(11) . .
C9B C10B C11B 115.5(13) . .
C9B C10B H10B 122.3 . .
C11B C10B H10B 122.3 . .
C12B C11B C10B 125.7(15) . .
C12B C11B H11C 117.2 . .
C10B C11B H11C 117.2 . .
C11B C12B C13B 115.5(17) . .
C11B C12B H12B 122.3 . .
C13B C12B H12B 122.3 . .
C12B C13B C14B 118.3(16) . .
C12B C13B H13B 120.9 . .
C14B C13B H13B 120.9 . .
C9B C14B C13B 122.8(14) . .
C9B C14B H14C 118.6 . .
C13B C14B H14C 118.6 . .
C1D C1C C9C 124.1(7) . .
C1D C1C C2C 120.8(7) . .
C9C C1C C2C 114.9(6) . .
C3C C2C C7C 118.7(9) . .
C3C C2C C1C 121.7(9) . .
C7C C2C C1C 119.6(9) . .
C2C C3C C4C 121.1(10) . .
C2C C3C H3CA 119.4 . .
C4C C3C H3CA 119.4 . .
C5C C4C C3C 119.3(10) . .
C5C C4C H4CA 120.4 . .
C3C C4C H4CA 120.4 . .
C4C C5C C6C 119.0(9) . .
C4C C5C C8C 120.5(10) . .
C6C C5C C8C 120.5(9) . .
C5C C6C C7C 119.3(11) . .
C5C C6C H6CA 120.3 . .
C7C C6C H6CA 120.3 . .
C2C C7C C6C 122.5(11) . .
C2C C7C H7CA 118.8 . .
C6C C7C H7CA 118.8 . .
O2C C8C O3C 128.1(11) . .
O2C C8C C5C 116.1(10) . .
O3C C8C C5C 115.8(9) . .
C8C O2C Zn1 124.7(12) . .
C8C O3C Zn2 131.6(8) . .
C10C C9C C14C 119.2(13) . .
C10C C9C C1C 120.2(12) . .
C14C C9C C1C 120.5(11) . .
C9C C10C C11C 119.5(15) . .
C9C C10C H10D 120.2 . .
C11C C10C H10D 120.2 . .
C12C C11C C10C 117.3(16) . .
C12C C11C H11B 121.3 . .
C10C C11C H11B 121.3 . .
C11C C12C C13C 124.6(17) . .
C11C C12C H12C 117.7 . .
C13C C12C H12C 117.7 . .
C12C C13C C14C 113.7(15) . .
C12C C13C H13C 123.2 . .
C14C C13C H13C 123.2 . .
C9C C14C C13C 122.5(14) . .
C9C C14C H14D 118.8 . .
C13C C14C H14D 118.8 . .
C1C C1D C9D 127.8(7) . .
C1C C1D C2D 120.7(7) . .
C9D C1D C2D 111.4(6) . .
C3D C2D C7D 120.4(10) . .
C3D C2D C1D 121.2(10) . .
C7D C2D C1D 118.4(9) . .
C2D C3D C4D 122.1(12) . .
C2D C3D H3DA 119.0 . .
C4D C3D H3DA 119.0 . .
C5D C4D C3D 118.3(12) . .
C5D C4D H4DA 120.8 . .
C3D C4D H4DA 120.8 . .
C4D C5D C6D 119.7(9) . .
C4D C5D C8D 121.5(9) . .
C6D C5D C8D 118.7(8) . .
C7D C6D C5D 120.0(11) . .
C7D C6D H6DA 120.0 . .
C5D C6D H6DA 120.0 . .
C2D C7D C6D 118.8(11) . .
C2D C7D H7DA 120.6 . .
C6D C7D H7DA 120.6 . .
O3D C8D O2D 127.9(11) . .
O3D C8D C5D 117.4(9) . .
O2D C8D C5D 114.7(9) . .
C8D O2D Zn1 128.1(11) . 8_654
C8D O3D Zn1 130.2(10) . 9_554
C14D C9D C10D 120.0(13) . .
C14D C9D C1D 119.9(11) . .
C10D C9D C1D 120.0(11) . .
C9D C10D C11D 116.1(13) . .
C9D C10D H10C 121.9 . .
C11D C10D H10C 122.0 . .
C12D C11D C10D 124.8(14) . .
C12D C11D H11F 117.6 . .
C10D C11D H11F 117.6 . .
C13D C12D C11D 116.1(17) . .
C13D C12D H12D 121.9 . .
C11D C12D H12D 121.9 . .
C12D C13D C14D 119.1(16) . .
C12D C13D H13G 120.5 . .
C14D C13D H13G 120.5 . .
C9D C14D C13D 122.6(14) . .
C9D C14D H14E 118.7 . .
C13D C14D H14E 118.7 . .
Zn1 O1 Zn1 108.23(10) 2_665 3_565
Zn1 O1 Zn1 108.23(10) 2_665 .
Zn1 O1 Zn1 108.23(10) 3_565 .
Zn1 O1 Zn2 110.69(9) 2_665 .
Zn1 O1 Zn2 110.69(9) 3_565 .
Zn1 O1 Zn2 110.69(9) . .
O2D Zn1 O1 113.9(5) 6_565 .
O2D Zn1 O3B 114.2(9) 6_565 5
O1 Zn1 O3B 114.0(6) . 5
O2D Zn1 O2A 99.7(9) 6_565 .
O1 Zn1 O2A 112.5(6) . .
O3B Zn1 O2A 101.0(8) 5 .
O2D Zn1 O3D 106.0(7) 6_565 5
O1 Zn1 O3D 111.5(5) . 5
O3B Zn1 O3D 12.6(9) 5 5
O2A Zn1 O3D 112.6(7) . 5
O2D Zn1 O2C 109.0(8) 6_565 .
O1 Zn1 O2C 112.7(5) . .
O3B Zn1 O2C 90.9(7) 5 .
O2A Zn1 O2C 11.4(10) . .
O3D Zn1 O2C 103.0(7) 5 .
O2D Zn1 O2B 10.2(12) 6_565 6_565
O1 Zn1 O2B 110.2(6) . 6_565
O3B Zn1 O2B 123.4(7) 5 6_565
O2A Zn1 O2B 92.9(9) . 6_565
O3D Zn1 O2B 116.0(8) 5 6_565
O2C Zn1 O2B 103.0(9) . 6_565
O2D Zn1 Zn1 78.0(5) 6_565 2_665
O1 Zn1 Zn1 35.89(5) . 2_665
O3B Zn1 Zn1 132.9(5) 5 2_665
O2A Zn1 Zn1 122.5(6) . 2_665
O3D Zn1 Zn1 123.3(5) 5 2_665
O2C Zn1 Zn1 129.7(5) . 2_665
O2B Zn1 Zn1 75.1(6) 6_565 2_665
O2D Zn1 Zn1 126.3(6) 6_565 3_565
O1 Zn1 Zn1 35.89(5) . 3_565
O3B Zn1 Zn1 79.0(6) 5 3_565
O2A Zn1 Zn1 130.1(5) . 3_565
O3D Zn1 Zn1 75.7(5) 5 3_565
O2C Zn1 Zn1 123.2(5) . 3_565
O2B Zn1 Zn1 129.2(7) 6_565 3_565
Zn1 Zn1 Zn1 60.0 2_665 3_565
O3A Zn2 O3A 112.4(3) . 3_565
O3A Zn2 O3A 112.4(3) . 2_665
O3A Zn2 O3A 112.4(3) 3_565 2_665
O3A Zn2 O1 106.3(4) . .
O3A Zn2 O1 106.3(4) 3_565 .
O3A Zn2 O1 106.3(4) 2_665 .
O3A Zn2 O3C 127.2(5) . 2_665
O3A Zn2 O3C 96.1(5) 3_565 2_665
O3A Zn2 O3C 17.5(5) 2_665 2_665
O1 Zn2 O3C 106.7(4) . 2_665
O3A Zn2 O3C 17.5(5) . .
O3A Zn2 O3C 127.3(5) 3_565 .
O3A Zn2 O3C 96.1(5) 2_665 .
O1 Zn2 O3C 106.7(4) . .
O3C Zn2 O3C 112.1(3) 2_665 .
O3A Zn2 O3C 96.1(5) . 3_565
O3A Zn2 O3C 17.5(5) 3_565 3_565
O3A Zn2 O3C 127.2(5) 2_665 3_565
O1 Zn2 O3C 106.7(4) . 3_565
O3C Zn2 O3C 112.1(3) 2_665 3_565
O3C Zn2 O3C 112.1(3) . 3_565

loop_
_geom_bond_atom_site_label_1
_geom_bond_atom_site_label_2
_geom_bond_distance
_geom_bond_site_symmetry_2
C1A C1B 1.338(11) .
C1A C9A 1.517(11) .
C1A C2A 1.520(9) .
C2A C3A 1.331(11) .
C2A C7A 1.356(11) .
C3A C4A 1.427(10) .
C3A H3AA 0.9300 .
C4A C5A 1.381(12) .
C4A H4AA 0.9300 .
C5A C6A 1.382(11) .
C5A C8A 1.501(9) .
C6A C7A 1.372(11) .
C6A H6AA 0.9300 .
C7A H7AA 0.9300 .
C8A O2A 1.238(11) .
C8A O3A 1.271(10) .
O2A Zn1 1.958(18) .
O3A Zn2 1.939(12) .
C9A C10A 1.374(13) .
C9A C14A 1.424(13) .
C10A C11A 1.499(15) .
C10A H10A 0.9300 .
C11A C12A 1.416(14) .
C11A H11A 0.9300 .
C12A C13A 1.414(14) .
C12A H12A 0.9300 .
C13A C14A 1.493(15) .
C13A H13A 0.9300 .
C14A H14A 0.9300 .
C1B C9B 1.512(10) .
C1B C2B 1.536(9) .
C2B C3B 1.349(11) .
C2B C7B 1.362(12) .
C3B C4B 1.382(12) .
C3B H3BA 0.9300 .
C4B C5B 1.365(12) .
C4B H4BA 0.9300 .
C5B C6B 1.366(11) .
C5B C8B 1.552(14) .
C6B C7B 1.404(11) .
C6B H6BA 0.9300 .
C7B H7BA 0.9300 .
C8B O3B 1.221(11) .
C8B O2B 1.254(11) .
O2B Zn1 2.021(19) 8_654
O3B Zn1 1.932(18) 9_554
C9B C14B 1.386(12) .
C9B C10B 1.390(12) .
C10B C11B 1.519(14) .
C10B H10B 0.9300 .
C11B C12B 1.394(14) .
C11B H11C 0.9300 .
C12B C13B 1.402(14) .
C12B H12B 0.9300 .
C13B C14B 1.505(15) .
C13B H13B 0.9300 .
C14B H14C 0.9300 .
C1C C1D 1.337(11) .
C1C C9C 1.504(11) .
C1C C2C 1.523(9) .
C2C C3C 1.337(11) .
C2C C7C 1.354(11) .
C3C C4C 1.419(10) .
C3C H3CA 0.9300 .
C4C C5C 1.376(12) .
C4C H4CA 0.9300 .
C5C C6C 1.377(11) .
C5C C8C 1.503(9) .
C6C C7C 1.381(11) .
C6C H6CA 0.9300 .
C7C H7CA 0.9300 .
C8C O2C 1.234(10) .
C8C O3C 1.269(10) .
O2C Zn1 1.974(16) .
O3C Zn2 1.958(12) .
C9C C10C 1.376(13) .
C9C C14C 1.391(12) .
C10C C11C 1.484(14) .
C10C H10D 0.9300 .
C11C C12C 1.382(14) .
C11C H11B 0.9300 .
C12C C13C 1.397(14) .
C12C H12C 0.9300 .
C13C C14C 1.481(14) .
C13C H13C 0.9300 .
C14C H14D 0.9300 .
C1D C9D 1.519(10) .
C1D C2D 1.539(9) .
C2D C3D 1.340(11) .
C2D C7D 1.369(11) .
C3D C4D 1.380(12) .
C3D H3DA 0.9300 .
C4D C5D 1.368(11) .
C4D H4DA 0.9300 .
C5D C6D 1.393(11) .
C5D C8D 1.526(11) .
C6D C7D 1.393(11) .
C6D H6DA 0.9300 .
C7D H7DA 0.9300 .
C8D O3D 1.226(10) .
C8D O2D 1.266(10) .
O2D Zn1 1.920(15) 8_654
O3D Zn1 1.962(14) 9_554
C9D C14D 1.372(12) .
C9D C10D 1.381(12) .
C10D C11D 1.494(14) .
C10D H10C 0.9300 .
C11D C12D 1.402(14) .
C11D H11F 0.9300 .
C12D C13D 1.378(14) .
C12D H12D 0.9300 .
C13D C14D 1.488(14) .
C13D H13G 0.9300 .
C14D H14E 0.9300 .
O1 Zn1 1.9279(12) 2_665
O1 Zn1 1.9279(12) 3_565
O1 Zn1 1.9279(12) .
O1 Zn2 1.952(3) .
Zn1 O2D 1.920(15) 6_565
Zn1 O3B 1.932(18) 5
Zn1 O3D 1.962(14) 5
Zn1 O2B 2.021(19) 6_565
Zn1 Zn1 3.1239(7) 2_665
Zn1 Zn1 3.1239(7) 3_565
Zn2 O3A 1.940(12) 3_565
Zn2 O3A 1.940(12) 2_665
Zn2 O3C 1.958(12) 2_665
Zn2 O3C 1.958(12) 3_565

loop_
_platon_squeeze_void_nr
_platon_squeeze_void_average_x
_platon_squeeze_void_average_y
_platon_squeeze_void_average_z
_platon_squeeze_void_volume
_platon_squeeze_void_count_electrons
_platon_squeeze_void_content
1 -0.006 -0.011 -0.001 10115 1954 ' '
2 0.500 0.000 0.000 22 1 ' '
3 0.000 0.000 0.500 239 91 ' '
4 0.833 0.167 0.667 22 1 ' '
5 0.333 0.167 0.667 22 1 ' '
6 0.667 0.333 0.833 235 91 ' '
7 0.167 0.333 0.333 22 1 ' '
8 0.500 0.500 0.000 22 1 ' '
9 1.000 0.500 0.000 22 1 ' '
10 0.333 0.667 0.167 235 91 ' '
11 0.833 0.667 0.667 22 1 ' '
12 0.167 0.833 0.333 22 1 ' '
13 0.667 0.833 0.333 22 1 ' '
